data_4508350
loop_
_publ_author_name
'Peuronen, Anssi'
'Lehtim\"aki, Esa'
'Lahtinen, Manu'

_publ_section_title
;
 Self-Assembly of Water-Mediated Supramolecular Cationic Archimedean
 Solids
;
_journal_issue 10
_journal_name_full 'Crystal Growth &amp; Design'
_journal_page_first 4615
_journal_paper_doi 10.1021/cg401246n
_journal_volume 13
_journal_year 2013
_chemical_absolute_configuration ad
_chemical_formula_moiety 'F24 K P4, C27 H45 N6'
_chemical_formula_sum 'C27 H45 F24 K N6 P4'
_chemical_formula_weight 1072.67
_space_group_crystal_system monoclinic
_space_group_IT_number 8
_space_group_name_Hall 'C -2y'
_space_group_name_H-M_alt 'C 1 m 1'
_symmetry_space_group_name_Hall 'C -2y'
_symmetry_space_group_name_H-M 'C 1 m 1'
_atom_sites_solution_hydrogens geom
_atom_sites_solution_primary direct
_atom_sites_solution_secondary difmap
_cell_angle_alpha 90.00
_cell_angle_beta 95.9664(12)
_cell_angle_gamma 90.00
_cell_formula_units_Z 2
_cell_length_a 13.7662(2)
_cell_length_b 16.8462(3)
_cell_length_c 8.50641(11)
_cell_measurement_reflns_used 5114
_cell_measurement_temperature 123.00(10)
_cell_measurement_theta_max 75.8990
_cell_measurement_theta_min 4.1490
_cell_volume 1962.02(5)
_computing_cell_refinement
;
CrysAlisPro, Agilent Technologies,
Version 1.171.36.28 (release 01-02-2013 CrysAlis171 .NET)
(compiled Feb  1 2013,16:14:44)
;
_computing_data_collection
;
CrysAlisPro, Agilent Technologies,
Version 1.171.36.28 (release 01-02-2013 CrysAlis171 .NET)
(compiled Feb  1 2013,16:14:44)
;
_computing_data_reduction
;
CrysAlisPro, Agilent Technologies,
Version 1.171.36.28 (release 01-02-2013 CrysAlis171 .NET)
(compiled Feb  1 2013,16:14:44)
;
_computing_molecular_graphics
;
O. V. Dolomanov, L. J. Bourhis, R. J. Gildea, J. A. K. Howard and H. Puschmann,
OLEX2: a complete structure solution, refinement and analysis program.
J. Appl. Cryst. (2009). 42, 339-341.
;
_computing_publication_material
;
O. V. Dolomanov, L. J. Bourhis, R. J. Gildea, J. A. K. Howard and H. Puschmann,
OLEX2: a complete structure solution, refinement and analysis program.
J. Appl. Cryst. (2009). 42, 339-341.
;
_computing_structure_refinement
;
SHELXH, G.M. Sheldrick, Acta Cryst.
(2008). A64, 112-122
;
_computing_structure_solution
;
SHELXS, G.M. Sheldrick, Acta Cryst.
(2008). A64, 112-122
;
_diffrn_ambient_temperature 123.00(10)
_diffrn_detector_area_resol_mean 10.3953
_diffrn_measured_fraction_theta_full 0.996
_diffrn_measured_fraction_theta_max 0.996
_diffrn_measurement_details
;
  1 omega -111.00  -10.00   1.0000    2.0000
omega____ theta____ kappa____ phi______ frames
    -      -41.7426  -77.0000  -90.0000 101

  2 omega  -48.00   32.00   1.0000    2.0000
omega____ theta____ kappa____ phi______ frames
    -      -41.7426   37.0000 -120.0000 80

  3 omega -113.00  -88.00   1.0000    4.0000
omega____ theta____ kappa____ phi______ frames
    -      -55.5000 -111.0000 -150.0000 25

  4 omega   44.00   91.00   1.0000    4.0000
omega____ theta____ kappa____ phi______ frames
    -      112.0000  -30.0000  150.0000 47

  5 omega   38.00  130.00   1.0000    4.0000
omega____ theta____ kappa____ phi______ frames
    -      112.0000  -77.0000 -180.0000 92

  6 omega   89.00  155.00   1.0000    4.0000
omega____ theta____ kappa____ phi______ frames
    -      112.0000   45.0000   60.0000 66

  7 omega   36.00   88.00   1.0000    4.0000
omega____ theta____ kappa____ phi______ frames
    -      112.0000  -30.0000 -150.0000 52

  8 omega   54.00  155.00   1.0000    4.0000
omega____ theta____ kappa____ phi______ frames
    -      112.0000    0.0000 -150.0000 101

  9 omega   47.00   83.00   1.0000    4.0000
omega____ theta____ kappa____ phi______ frames
    -      112.0000  -30.0000   90.0000 36

 10 omega -118.00   -9.00   1.0000    2.0000
omega____ theta____ kappa____ phi______ frames
    -      -41.7426  -77.0000  120.0000 109

 11 omega   23.00   98.00   1.0000    2.0000
omega____ theta____ kappa____ phi______ frames
    -       41.7426 -125.0000   60.0000 75

 12 omega   39.00   99.00   1.0000    4.0000
omega____ theta____ kappa____ phi______ frames
    -      112.0000  -45.0000   30.0000 60

 13 omega   36.00  116.00   1.0000    4.0000
omega____ theta____ kappa____ phi______ frames
    -      112.0000 -111.0000   60.0000 80

 14 omega   59.00  178.00   1.0000    4.0000
omega____ theta____ kappa____ phi______ frames
    -      112.0000   15.0000  -60.0000 119
;
_diffrn_measurement_device_type 'SuperNova, Dual, Cu at zero, Atlas'
_diffrn_measurement_method '\w scans'
_diffrn_orient_matrix_UB_11 0.0995319000
_diffrn_orient_matrix_UB_12 -0.0282910000
_diffrn_orient_matrix_UB_13 -0.0463800000
_diffrn_orient_matrix_UB_21 -0.0447869000
_diffrn_orient_matrix_UB_22 -0.0103059000
_diffrn_orient_matrix_UB_23 -0.1724333000
_diffrn_orient_matrix_UB_31 0.0272369000
_diffrn_orient_matrix_UB_32 0.0863485000
_diffrn_orient_matrix_UB_33 -0.0359130000
_diffrn_radiation_monochromator mirror
_diffrn_radiation_type 'Cu K\a'
_diffrn_radiation_wavelength 1.5418
_diffrn_reflns_av_R_equivalents 0.0169
_diffrn_reflns_av_unetI/netI 0.0227
_diffrn_reflns_limit_h_max 16
_diffrn_reflns_limit_h_min -15
_diffrn_reflns_limit_k_max 20
_diffrn_reflns_limit_k_min -15
_diffrn_reflns_limit_l_max 10
_diffrn_reflns_limit_l_min -10
_diffrn_reflns_number 5677
_diffrn_reflns_theta_full 66.95
_diffrn_reflns_theta_max 66.95
_diffrn_reflns_theta_min 4.16
_diffrn_source 'SuperNova (Cu) X-ray Source'
_exptl_absorpt_coefficient_mu 4.115
_exptl_absorpt_correction_T_max 1.00000
_exptl_absorpt_correction_T_min 0.79794
_exptl_absorpt_correction_type multi-scan
_exptl_absorpt_process_details
;
CrysAlisPro, Agilent Technologies,
Version 1.171.36.28 (release 01-02-2013 CrysAlis171 .NET)
(compiled Feb  1 2013,16:14:44)
Empirical absorption correction using spherical harmonics,
 implemented in SCALE3 ABSPACK scaling algorithm.
;
_exptl_crystal_colour colourless
_exptl_crystal_density_diffrn 1.816
_exptl_crystal_density_method 'not measured'
_exptl_crystal_description
;
;
_exptl_crystal_F_000 1088
_exptl_crystal_size_max 0.2994
_exptl_crystal_size_mid 0.1994
_exptl_crystal_size_min 0.1757
_refine_diff_density_max 0.557
_refine_diff_density_min -0.532
_refine_diff_density_rms 0.060
_refine_ls_abs_structure_details 'Flack H D (1983), Acta Cryst. A39, 876-881'
_refine_ls_abs_structure_Flack 0.003(15)
_refine_ls_extinction_method none
_refine_ls_goodness_of_fit_ref 1.043
_refine_ls_hydrogen_treatment constr
_refine_ls_matrix_type full
_refine_ls_number_parameters 329
_refine_ls_number_reflns 3317
_refine_ls_number_restraints 50
_refine_ls_restrained_S_all 1.136
_refine_ls_R_factor_all 0.0335
_refine_ls_R_factor_gt 0.0333
_refine_ls_shift/su_max 0.001
_refine_ls_shift/su_mean 0.000
_refine_ls_structure_factor_coef Fsqd
_refine_ls_weighting_details 'calc w=1/[\s^2^(Fo^2^)+(0.0543P)^2^+3.0940P] where P=(Fo^2^+2Fc^2^)/3'
_refine_ls_weighting_scheme calc
_refine_ls_wR_factor_gt 0.0895
_refine_ls_wR_factor_ref 0.0896
_reflns_number_gt 3295
_reflns_number_total 3317
_reflns_threshold_expression >2sigma(I)
_cod_data_source_file cg401246n_si_002.cif
_cod_data_source_block 1a
_cod_database_code 4508350
_olex2_refinement_description
;
1. Others
 Fixed Sof: H9A(0.5) H1(0.5) H10A(0.5) H2(0.5) H12A(0.5) H3(0.5)
 Fixed U12: K1(0) P2(0) P3(0) F7(0) F8(0) F10(0) F11(0) F13(0) F14(0) N3(0)
 N4(0) C9(0) C10(0) C12(0) C13(0) C16(0)
 Fixed U23: K1(0) P2(0) P3(0) F7(0) F8(0) F10(0) F11(0) F13(0) F14(0) N3(0)
 N4(0) C9(0) C10(0) C12(0) C13(0) C16(0)
 Fixed Uiso: H1A(0.04) H1B(0.04) H2A(0.026) H2B(0.026) H3A(0.032) H3B(0.032)
 H4A(0.026) H4B(0.026) H5A(0.032) H5B(0.032) H6A(0.027) H6B(0.027) H7A(0.065)
 H7B(0.065) H8A(0.031) H8B(0.031) H9A(0.044) H1(0.044) H10A(0.034) H2(0.034)
 H11A(0.023) H11B(0.023) H12A(0.024) H3(0.024) H13(0.02) H15(0.02)
 Fixed X: H1A(1.011) H1B(0.9694) H2A(0.8668) H2B(0.9123) H3A(1.1988)
 H3B(1.1452) H4A(1.0514) H4B(1.1017) H5A(1.0484) H5B(1.1377) H6A(1.0342)
 H6B(0.9444) H7A(0.641) H7B(0.7425) H8A(0.7551) H8B(0.6539) H9A(0.4924)
 H1(0.4924) H10A(0.4966) H2(0.4966) H11A(0.9423) H11B(0.8517) H12A(0.5991)
 H3(0.5991) H13(0.9705) H15(0.7485)
 Fixed Y: K1(0) P2(0) P3(0) F7(0) F8(0) F10(0) F11(0) F13(0) F14(0) N3(0.5)
 N4(0.5) H1A(0.749) H1B(0.8251) H2A(0.7475) H2B(0.6707) H3A(0.707) H3B(0.6763)
 H4A(0.5993) H4B(0.6333) H5A(0.8715) H5B(0.8221) H6A(0.7537) H6B(0.8003)
 H7A(0.6179) H7B(0.5712) H8A(0.5733) H8B(0.6214) C9(0.5) H9A(0.4525) H1(0.5475)
 C10(0.5) H10A(0.5476) H2(0.4524) H11A(0.635) H11B(0.6829) C12(0.5)
 H12A(0.5474) H3(0.4526) C13(0.5) H13(0.5) H15(0.6203) C16(0.5)
 Fixed Z: H1A(0.3051) H1B(0.3887) H2A(0.5001) H2B(0.4234) H3A(0.6002)
 H3B(0.4355) H4A(0.5658) H4B(0.731) H5A(0.6376) H5B(0.7249) H6A(0.8499)
 H6B(0.7563) H7A(-0.0324) H7B(-0.0257) H8A(0.2361) H8B(0.2293) H9A(-0.0465) H1(-
 0.0465) H10A(0.2128) H2(0.2128) H11A(0.8462) H11B(0.7608) H12A(0.4563)
 H3(0.4563) H13(0.781) H15(0.5379)
;

loop_
_space_group_symop_id
_space_group_symop_operation_xyz
1 'x, y, z'
2 'x, -y, z'
3 'x+1/2, y+1/2, z'
4 'x+1/2, -y+1/2, z'

loop_
_atom_site_label
_atom_site_type_symbol
_atom_site_fract_x
_atom_site_fract_y
_atom_site_fract_z
_atom_site_U_iso_or_equiv
_atom_site_adp_type
_atom_site_occupancy
_atom_site_symmetry_multiplicity
_atom_site_calc_flag
_atom_site_refinement_flags
_atom_site_disorder_group
K1 K 0.73311(7) 0.0000 0.18776(13) 0.0296(2) Uani 1 2 d S .
P1 P 0.76833(6) 0.20112(5) 0.06929(9) 0.0252(2) Uani 1 1 d D .
P2 P 0.84027(9) 0.0000 0.59347(14) 0.0269(3) Uani 1 2 d SU .
P3 P 0.48438(8) 0.0000 0.18618(11) 0.0187(2) Uani 1 2 d S .
F1A F 0.7770(2) 0.15822(17) 0.2392(2) 0.0389(7) Uani 0.878(5) 1 d P 1
F1B F 0.7731(16) 0.2108(15) 0.2486(18) 0.045(3) Uani 0.122(5) 1 d PD 2
F2A F 0.7137(3) 0.12437(17) -0.0083(3) 0.0476(9) Uani 0.878(5) 1 d P 1
F2B F 0.6861(15) 0.1417(13) 0.043(3) 0.045(3) Uani 0.122(5) 1 d PD 2
F3A F 0.8713(2) 0.1674(3) 0.0392(4) 0.0598(10) Uani 0.878(5) 1 d P 1
F3B F 0.8454(16) 0.1263(12) 0.075(3) 0.045(3) Uani 0.122(5) 1 d PD 2
F4A F 0.6623(2) 0.2345(2) 0.1039(4) 0.0514(8) Uani 0.878(5) 1 d P 1
F4B F 0.7011(15) 0.2731(11) 0.032(2) 0.045(3) Uani 0.122(5) 1 d PD 2
F5A F 0.7561(2) 0.2427(2) -0.0982(3) 0.0469(8) Uani 0.878(5) 1 d P 1
F5B F 0.7845(18) 0.1999(14) -0.125(2) 0.045(3) Uani 0.122(5) 1 d PD 2
F6A F 0.8171(2) 0.27804(16) 0.1498(4) 0.0462(8) Uani 0.878(5) 1 d P 1
F6B F 0.8683(13) 0.2542(12) 0.074(2) 0.045(3) Uani 0.122(5) 1 d PD 2
F7 F 0.7302(3) 0.0000 0.5203(4) 0.0557(10) Uani 1 2 d SU .
F8 F 0.8747(3) 0.0000 0.4189(5) 0.0587(10) Uani 1 2 d SU .
F9 F 0.8413(3) 0.09291(17) 0.5938(6) 0.0874(12) Uani 1 1 d . .
F10 F 0.9536(2) 0.0000 0.6575(4) 0.0489(9) Uani 1 2 d S .
F11 F 0.8077(3) 0.0000 0.7659(5) 0.0716(13) Uani 1 2 d S .
F12 F 0.55485(19) 0.06595(17) 0.2684(3) 0.0533(7) Uani 1 1 d . .
F13 F 0.5496(2) 0.0000 0.0396(3) 0.0341(7) Uani 1 2 d S .
F14 F 0.4216(2) 0.0000 0.3321(3) 0.0479(9) Uani 1 2 d S .
F15 F 0.41609(19) 0.06542(18) 0.1010(4) 0.0576(8) Uani 1 1 d . .
N1 N 1.0928(2) 0.78104(16) 0.5060(3) 0.0233(6) Uani 1 1 d . .
N2 N 0.97573(19) 0.69451(14) 0.6488(3) 0.0152(5) Uani 1 1 d . .
N3 N 0.6253(3) 0.5000 -0.0541(5) 0.0399(11) Uani 1 2 d SU .
N4 N 0.6354(3) 0.5000 0.2486(4) 0.0167(7) Uani 1 2 d S .
C1 C 0.9994(3) 0.7722(2) 0.4084(4) 0.0330(8) Uani 1 1 d . .
H1A H 1.0110 0.7490 0.3051 0.040 Uiso 1 1 calc R .
H1B H 0.9694 0.8251 0.3887 0.040 Uiso 1 1 calc R .
C2 C 0.9282(2) 0.71849(19) 0.4888(3) 0.0216(6) Uani 1 1 d . .
H2A H 0.8668 0.7475 0.5001 0.026 Uiso 1 1 calc R .
H2B H 0.9123 0.6707 0.4234 0.026 Uiso 1 1 calc R .
C3 C 1.1345(3) 0.7018(2) 0.5371(4) 0.0267(7) Uani 1 1 d . .
H3A H 1.1988 0.7070 0.6002 0.032 Uiso 1 1 calc R .
H3B H 1.1452 0.6763 0.4355 0.032 Uiso 1 1 calc R .
C4 C 1.0679(2) 0.64838(19) 0.6269(4) 0.0215(6) Uani 1 1 d . .
H4A H 1.0514 0.5993 0.5658 0.026 Uiso 1 1 calc R .
H4B H 1.1017 0.6333 0.7310 0.026 Uiso 1 1 calc R .
C5 C 1.0751(3) 0.81735(19) 0.6571(4) 0.0263(7) Uani 1 1 d . .
H5A H 1.0484 0.8715 0.6376 0.032 Uiso 1 1 calc R .
H5B H 1.1377 0.8221 0.7249 0.032 Uiso 1 1 calc R .
C6 C 1.0035(3) 0.76850(19) 0.7435(4) 0.0222(6) Uani 1 1 d . .
H6A H 1.0342 0.7537 0.8499 0.027 Uiso 1 1 calc R .
H6B H 0.9444 0.8003 0.7563 0.027 Uiso 1 1 calc R .
C7 C 0.6763(4) 0.5701(3) 0.0100(5) 0.0539(12) Uani 1 1 d U .
H7A H 0.6410 0.6179 -0.0324 0.065 Uiso 1 1 calc R .
H7B H 0.7425 0.5712 -0.0257 0.065 Uiso 1 1 calc R .
C8 C 0.6854(3) 0.5729(2) 0.1930(4) 0.0256(7) Uani 1 1 d U .
H8A H 0.7551 0.5733 0.2361 0.031 Uiso 1 1 calc R .
H8B H 0.6539 0.6214 0.2293 0.031 Uiso 1 1 calc R .
C9 C 0.5282(4) 0.5000 -0.0034(6) 0.0369(12) Uani 1 2 d S .
H9A H 0.4924 0.4525 -0.0465 0.044 Uiso 0.50 1 calc PR .
H9B H 0.4924 0.5475 -0.0465 0.044 Uiso 0.50 1 calc PR .
C10 C 0.5305(3) 0.5000 0.1777(6) 0.0285(11) Uani 1 2 d S .
H10A H 0.4966 0.5476 0.2128 0.034 Uiso 0.50 1 calc PR .
H10B H 0.4966 0.4524 0.2128 0.034 Uiso 0.50 1 calc PR .
C11 C 0.9072(2) 0.64802(19) 0.7418(3) 0.0195(6) Uani 1 1 d . .
H11A H 0.9423 0.6350 0.8462 0.023 Uiso 1 1 calc R .
H11B H 0.8517 0.6829 0.7608 0.023 Uiso 1 1 calc R .
C12 C 0.6355(3) 0.5000 0.4259(5) 0.0200(9) Uani 1 2 d S .
H12A H 0.5991 0.5474 0.4563 0.024 Uiso 0.50 1 calc PR .
H12B H 0.5991 0.4526 0.4563 0.024 Uiso 0.50 1 calc PR .
C13 C 0.9104(3) 0.5000 0.7153(5) 0.0168(8) Uani 1 2 d S .
H13 H 0.9705 0.5000 0.7810 0.020 Uiso 1 2 calc SR .
C14 C 0.8664(2) 0.57196(17) 0.6675(3) 0.0165(6) Uani 1 1 d . .
C15 C 0.7787(2) 0.57145(17) 0.5704(3) 0.0166(6) Uani 1 1 d . .
H15 H 0.7485 0.6203 0.5379 0.020 Uiso 1 1 calc R .
C16 C 0.7343(3) 0.5000 0.5201(5) 0.0177(8) Uani 1 2 d S .

loop_
_atom_site_aniso_label
_atom_site_aniso_U_11
_atom_site_aniso_U_22
_atom_site_aniso_U_33
_atom_site_aniso_U_23
_atom_site_aniso_U_13
_atom_site_aniso_U_12
K1 0.0221(5) 0.0208(5) 0.0438(6) 0.000 -0.0068(4) 0.000
P1 0.0313(5) 0.0237(4) 0.0205(4) 0.0017(3) 0.0021(3) -0.0053(3)
P2 0.0247(6) 0.0281(6) 0.0269(6) 0.000 -0.0020(5) 0.000
P3 0.0188(5) 0.0248(5) 0.0127(5) 0.000 0.0019(4) 0.000
F1A 0.0685(18) 0.0312(15) 0.0164(11) 0.0022(9) 0.0019(10) -0.0113(12)
F1B 0.045(5) 0.048(6) 0.042(5) 0.011(4) 0.009(4) -0.001(4)
F2A 0.085(2) 0.0348(15) 0.0208(13) -0.0019(11) -0.0035(13) -0.0253(15)
F2B 0.045(5) 0.048(6) 0.042(5) 0.011(4) 0.009(4) -0.001(4)
F3A 0.0419(18) 0.090(3) 0.0488(17) -0.0027(18) 0.0130(14) 0.0230(17)
F3B 0.045(5) 0.048(6) 0.042(5) 0.011(4) 0.009(4) -0.001(4)
F4A 0.0337(14) 0.065(2) 0.0561(17) -0.0063(15) 0.0084(13) 0.0021(14)
F4B 0.045(5) 0.048(6) 0.042(5) 0.011(4) 0.009(4) -0.001(4)
F5A 0.0457(17) 0.0590(18) 0.0341(14) 0.0253(13) -0.0043(12) -0.0219(14)
F5B 0.045(5) 0.048(6) 0.042(5) 0.011(4) 0.009(4) -0.001(4)
F6A 0.0563(19) 0.0265(13) 0.0511(16) 0.0024(11) -0.0165(14) -0.0157(12)
F6B 0.045(5) 0.048(6) 0.042(5) 0.011(4) 0.009(4) -0.001(4)
F7 0.0310(17) 0.086(3) 0.0478(19) 0.000 -0.0044(15) 0.000
F8 0.0473(16) 0.0830(19) 0.0452(15) 0.000 0.0024(14) 0.000
F9 0.076(2) 0.0350(15) 0.152(4) 0.0007(19) 0.014(2) 0.0019(15)
F10 0.0333(18) 0.071(2) 0.0406(18) 0.000 -0.0058(14) 0.000
F11 0.058(3) 0.121(4) 0.038(2) 0.000 0.0098(19) 0.000
F12 0.0465(14) 0.0575(16) 0.0568(15) -0.0332(13) 0.0100(12) -0.0213(12)
F13 0.0211(14) 0.066(2) 0.0157(12) 0.000 0.0024(10) 0.000
F14 0.0344(17) 0.092(3) 0.0198(15) 0.000 0.0143(13) 0.000
F15 0.0420(14) 0.0684(18) 0.0649(16) 0.0343(14) 0.0166(13) 0.0304(13)
N1 0.0259(15) 0.0252(14) 0.0194(12) -0.0020(10) 0.0060(11) -0.0073(11)
N2 0.0204(12) 0.0152(11) 0.0099(11) -0.0014(8) 0.0016(9) -0.0020(10)
N3 0.025(2) 0.073(3) 0.0210(19) 0.000 -0.0029(17) 0.000
N4 0.0178(18) 0.0171(17) 0.0152(16) 0.000 0.0023(13) 0.000
C1 0.0314(19) 0.043(2) 0.0241(16) 0.0103(15) 0.0019(14) -0.0121(16)
C2 0.0249(16) 0.0229(15) 0.0159(14) 0.0029(11) -0.0031(12) -0.0035(13)
C3 0.0246(17) 0.0248(17) 0.0326(16) -0.0081(13) 0.0122(14) -0.0038(13)
C4 0.0186(15) 0.0246(15) 0.0213(14) -0.0036(12) 0.0020(12) 0.0039(12)
C5 0.0365(19) 0.0190(15) 0.0245(16) -0.0046(13) 0.0083(14) -0.0093(14)
C6 0.0326(17) 0.0173(15) 0.0175(14) -0.0062(11) 0.0069(12) -0.0047(13)
C7 0.056(2) 0.076(3) 0.0277(17) 0.0174(18) -0.0041(16) -0.024(2)
C8 0.0263(16) 0.0240(17) 0.0262(16) 0.0092(13) 0.0013(13) -0.0053(13)
C9 0.024(3) 0.063(4) 0.022(2) 0.000 -0.005(2) 0.000
C10 0.016(2) 0.043(3) 0.025(2) 0.000 -0.0026(19) 0.000
C11 0.0239(16) 0.0195(15) 0.0166(13) -0.0056(11) 0.0089(11) -0.0030(12)
C12 0.024(2) 0.022(2) 0.015(2) 0.000 0.0050(16) 0.000
C13 0.021(2) 0.019(2) 0.0114(18) 0.000 0.0037(16) 0.000
C14 0.0237(15) 0.0156(15) 0.0113(12) -0.0018(10) 0.0067(11) -0.0009(12)
C15 0.0198(14) 0.0165(14) 0.0144(12) 0.0001(11) 0.0061(11) 0.0029(11)
C16 0.020(2) 0.018(2) 0.0165(19) 0.000 0.0084(16) 0.000

loop_
_atom_type_symbol
_atom_type_description
_atom_type_scat_dispersion_real
_atom_type_scat_dispersion_imag
_atom_type_scat_source
C C 0.0181 0.0091 'International Tables Vol C Tables 4.2.6.8 and 6.1.1.4'
H H 0.0000 0.0000 'International Tables Vol C Tables 4.2.6.8 and 6.1.1.4'
N N 0.0311 0.0180 'International Tables Vol C Tables 4.2.6.8 and 6.1.1.4'
F F 0.0727 0.0534 'International Tables Vol C Tables 4.2.6.8 and 6.1.1.4'
P P 0.2955 0.4335 'International Tables Vol C Tables 4.2.6.8 and 6.1.1.4'
K K 0.3868 1.0657 'International Tables Vol C Tables 4.2.6.8 and 6.1.1.4'

loop_
_exptl_crystal_face_index_h
_exptl_crystal_face_index_k
_exptl_crystal_face_index_l
_exptl_crystal_face_perp_dist
_exptl_oxdiff_crystal_face_indexfrac_h
_exptl_oxdiff_crystal_face_indexfrac_k
_exptl_oxdiff_crystal_face_indexfrac_l
_exptl_oxdiff_crystal_face_x
_exptl_oxdiff_crystal_face_y
_exptl_oxdiff_crystal_face_z
-6 8 1 0.0756 -5.9969 8.0055 0.9991 -0.8697 0.0138 0.4920
5 9 -2 0.1369 5.0059 9.0004 -2.0010 0.3364 0.0281 0.9854
-7 5 2 0.0968 -6.9985 5.0062 1.9991 -0.9309 -0.0829 0.1699
1 -11 0 0.0950 0.9940 -11.0052 0.0016 0.4102 0.0686 -0.9233
8 2 -3 0.1065 8.0024 1.9951 -2.9997 0.8792 0.1383 0.4980
1 6 -5 0.0673 1.0016 5.9921 -4.9976 0.1620 0.7551 0.7242
-1 -1 -5 0.0838 -1.0031 -1.0115 -4.9960 0.1605 0.9168 0.0648
-2 -10 -1 0.0975 -2.0068 -10.0071 -0.9973 0.1296 0.3650 -0.8829
1 2 5 0.0952 1.0036 2.0119 4.9959 -0.1887 -0.9271 0.0216
2 6 5 0.0944 2.0063 6.0139 4.9950 -0.2021 -1.0131 0.3946
7 4 3 0.1107 7.0058 4.0090 2.9958 0.4449 -0.8717 0.4294
4 -6 4 0.0947 3.9996 -5.9938 3.9973 0.3823 -0.8066 -0.5522
-5 -9 0 0.1166 -5.0068 -9.0047 0.0024 -0.2437 0.3166 -0.9140
-5 3 -4 0.0903 -5.0016 2.9923 -3.9966 -0.3971 0.8823 0.2657
-3 7 -3 0.0722 -2.9982 6.9966 -2.9984 -0.3573 0.5792 0.6302
-3 8 3 0.0883 -2.9951 8.0101 2.9971 -0.6637 -0.4652 0.5025
7 -5 -2 0.0900 6.9985 -5.0062 -1.9991 0.9309 0.0829 -0.1699
5 1 -5 0.0618 5.0000 0.9900 -4.9975 0.7014 0.6276 0.4011
4 -4 -5 0.0723 3.9968 -4.0125 -4.9965 0.7431 0.7239 -0.0582
-6 8 -2 0.0636 -5.9982 7.9990 -1.9987 -0.7306 0.5308 0.5991
-8 2 -1 0.0967 -8.0018 1.9981 -0.9980 -0.8067 0.5099 -0.0096

loop_
_geom_angle_atom_site_label_1
_geom_angle_atom_site_label_2
_geom_angle_atom_site_label_3
_geom_angle
_geom_angle_site_symmetry_1
_geom_angle_site_symmetry_3
F1A K1 F1A 150.24(12) 2 .
F1A K1 F3B 38.3(4) . .
F1A K1 F3B 131.0(4) 2 .
F1A K1 F7 82.37(5) . .
F1A K1 F7 82.37(5) 2 .
F1A K1 F12 121.34(9) . 2
F1A K1 F12 76.37(8) 2 2
F1A K1 F12 76.37(8) . .
F1A K1 F12 121.33(9) 2 .
F2A K1 F1A 49.29(7) . .
F2A K1 F1A 149.56(10) 2 .
F2A K1 F1A 49.29(7) 2 2
F2A K1 F1A 149.56(10) . 2
F2A K1 F2A 103.16(12) 2 .
F2A K1 F2B 14.3(5) 2 2
F2A K1 F2B 14.3(5) . .
F2A K1 F2B 113.6(6) . 2
F2A K1 F2B 113.6(5) 2 .
F2A K1 F3B 39.5(4) . .
F2A K1 F3B 113.4(4) 2 .
F2A K1 F7 127.73(7) . .
F2A K1 F7 127.73(7) 2 .
F2A K1 F12 115.10(10) . 2
F2A K1 F12 79.14(11) 2 2
F2A K1 F12 79.14(11) . .
F2A K1 F12 115.10(10) 2 .
F2A K1 F13 71.42(8) 2 .
F2A K1 F13 71.42(8) . .
F2B K1 F1A 162.5(6) 2 .
F2B K1 F1A 42.7(5) . .
F2B K1 F1A 162.5(6) . 2
F2B K1 F1A 42.7(5) 2 2
F2B K1 F2B 121.8(10) 2 .
F2B K1 F3B 127.7(7) 2 .
F2B K1 F3B 46.3(5) . .
F2B K1 F7 115.0(6) . .
F2B K1 F7 115.0(6) 2 .
F2B K1 F12 106.3(4) 2 .
F2B K1 F12 66.2(5) 2 2
F2B K1 F12 106.3(4) . 2
F2B K1 F12 66.2(5) . .
F7 K1 F3B 113.5(5) . .
F7 K1 F12 69.92(9) . 2
F7 K1 F12 69.92(9) . .
F8 K1 F1A 75.37(6) . 2
F8 K1 F1A 75.37(6) . .
F8 K1 F2A 119.09(8) . 2
F8 K1 F2A 119.09(8) . .
F8 K1 F2B 117.4(4) . .
F8 K1 F2B 117.4(4) . 2
F8 K1 F3B 82.2(4) . .
F8 K1 F7 48.53(12) . .
F8 K1 F12 114.37(10) . .
F8 K1 F12 114.37(10) . 2
F8 K1 F13 159.37(11) . .
F12 K1 F3B 152.1(4) 2 .
F12 K1 F3B 107.5(4) . .
F12 K1 F12 46.03(11) 2 .
F13 K1 F1A 104.64(6) . .
F13 K1 F1A 104.64(6) . 2
F13 K1 F2B 67.9(4) . 2
F13 K1 F2B 67.9(4) . .
F13 K1 F3B 110.9(4) . .
F13 K1 F7 110.84(10) . .
F13 K1 F12 47.47(7) . .
F13 K1 F12 47.47(7) . 2
F1A P1 F3B 69.0(8) . .
F1A P1 F4A 88.68(17) . .
F1A P1 F5B 150.2(9) . .
F1A P1 F6B 103.7(7) . .
F1B P1 F1A 32.9(9) . .
F1B P1 F2A 117.8(9) . .
F1B P1 F3A 104.8(8) . .
F1B P1 F3B 95.2(12) . .
F1B P1 F4A 74.2(8) . .
F1B P1 F4B 94.9(11) . .
F1B P1 F5A 147.3(10) . .
F1B P1 F5B 168.6(12) . .
F1B P1 F6A 60.6(9) . .
F1B P1 F6B 88.0(11) . .
F2A P1 F1A 89.75(13) . .
F2A P1 F3B 70.6(8) . .
F2A P1 F4A 87.81(19) . .
F2A P1 F5B 72.0(8) . .
F2A P1 F6B 143.9(9) . .
F2B P1 F1A 79.6(9) . .
F2B P1 F1B 99.9(13) . .
F2B P1 F2A 24.8(10) . .
F2B P1 F3A 114.3(10) . .
F2B P1 F3B 88.2(13) . .
F2B P1 F4A 65.2(10) . .
F2B P1 F4B 93.8(13) . .
F2B P1 F5A 98.8(9) . .
F2B P1 F5B 91.3(13) . .
F2B P1 F6A 152.2(10) . .
F2B P1 F6B 168.7(13) . .
F3A P1 F1A 89.99(18) . .
F3A P1 F2A 91.9(2) . .
F3A P1 F3B 30.5(8) . .
F3A P1 F4A 178.6(2) . .
F3A P1 F5A 91.53(19) . .
F3A P1 F5B 67.9(9) . .
F3A P1 F6A 91.0(2) . .
F3A P1 F6B 55.4(8) . .
F3B P1 F5B 82.6(11) . .
F4A P1 F3B 148.3(9) . .
F4A P1 F5B 113.2(9) . .
F4A P1 F6B 125.2(8) . .
F4B P1 F1A 121.8(8) . .
F4B P1 F2A 107.7(8) . .
F4B P1 F3A 141.6(8) . .
F4B P1 F3B 169.3(11) . .
F4B P1 F4A 39.6(8) . .
F4B P1 F5A 57.3(8) . .
F4B P1 F5B 86.9(11) . .
F4B P1 F6A 70.3(8) . .
F4B P1 F6B 93.5(11) . .
F5A P1 F1A 178.14(16) . .
F5A P1 F2A 89.12(15) . .
F5A P1 F3B 112.0(8) . .
F5A P1 F4A 89.79(19) . .
F5A P1 F5B 30.3(8) . .
F5A P1 F6A 91.60(16) . .
F5A P1 F6B 78.0(7) . .
F6A P1 F1A 89.45(14) . .
F6A P1 F2A 177.0(2) . .
F6A P1 F3B 111.8(8) . .
F6A P1 F4A 89.26(18) . .
F6A P1 F5B 109.9(8) . .
F6A P1 F6B 39.1(8) . .
F6B P1 F3B 83.1(11) . .
F6B P1 F5B 80.6(11) . .
F7 P2 K1 48.88(15) . .
F7 P2 F8 90.0(2) . .
F7 P2 F10 176.7(2) . .
F7 P2 F11 90.7(2) . .
F8 P2 K1 41.09(14) . .
F9 P2 K1 90.24(18) . .
F9 P2 K1 90.24(18) 2 .
F9 P2 F7 90.49(15) . .
F9 P2 F7 90.49(15) 2 .
F9 P2 F8 89.90(18) . .
F9 P2 F8 89.90(18) 2 .
F9 P2 F9 179.0(3) . 2
F9 P2 F10 89.51(15) 2 .
F9 P2 F10 89.51(15) . .
F9 P2 F11 90.10(18) . .
F9 P2 F11 90.10(18) 2 .
F10 P2 K1 127.81(14) . .
F10 P2 F8 86.7(2) . .
F11 P2 K1 139.58(18) . .
F11 P2 F8 179.3(2) . .
F11 P2 F10 92.6(2) . .
F12 P3 K1 55.48(10) . .
F12 P3 K1 55.48(10) 2 .
F12 P3 F12 88.8(2) . 2
F12 P3 F13 88.66(13) 2 .
F12 P3 F13 88.66(13) . .
F13 P3 K1 50.57(10) . .
F14 P3 K1 128.61(13) . .
F14 P3 F12 90.75(14) . 2
F14 P3 F12 90.75(14) . .
F14 P3 F13 179.18(18) . .
F15 P3 K1 123.41(11) 2 .
F15 P3 K1 123.41(11) . .
F15 P3 F12 91.22(17) . .
F15 P3 F12 178.54(17) . 2
F15 P3 F12 91.22(17) 2 2
F15 P3 F12 178.54(16) 2 .
F15 P3 F13 89.88(13) . .
F15 P3 F13 89.88(13) 2 .
F15 P3 F14 90.71(14) . .
F15 P3 F14 90.71(14) 2 .
F15 P3 F15 88.8(3) . 2
P1 F1A K1 107.28(12) . .
P1 F2A K1 111.27(13) . .
P1 F2B K1 112.0(12) . .
P1 F3B K1 102.2(10) . .
P2 F7 K1 106.31(19) . .
P2 F8 K1 115.2(2) . .
P3 F12 K1 97.09(12) . .
P3 F13 K1 102.03(12) . .
C1 N1 C3 108.3(3) . .
C1 N1 C5 108.8(3) . .
C3 N1 C5 108.6(3) . .
C2 N2 C4 108.5(2) . .
C2 N2 C6 108.9(2) . .
C2 N2 C11 112.2(2) . .
C6 N2 C4 108.6(2) . .
C6 N2 C11 106.5(2) . .
C11 N2 C4 112.0(2) . .
C7 N3 C7 108.9(5) 2_565 .
C9 N3 C7 108.3(3) . .
C9 N3 C7 108.3(3) . 2_565
C8 N4 C8 109.0(4) . 2_565
C8 N4 C12 111.2(2) 2_565 .
C8 N4 C12 111.2(2) . .
C10 N4 C8 108.9(2) . 2_565
C10 N4 C8 108.9(2) . .
C10 N4 C12 107.5(3) . .
N1 C1 C2 111.7(3) . .
N2 C2 C1 108.8(3) . .
N1 C3 C4 112.2(3) . .
N2 C4 C3 108.1(3) . .
N1 C5 C6 111.8(2) . .
N2 C6 C5 109.1(2) . .
N3 C7 C8 112.8(3) . .
N4 C8 C7 107.4(3) . .
N3 C9 C10 112.1(4) . .
N4 C10 C9 108.7(4) . .
C14 C11 N2 116.4(2) . .
C16 C12 N4 116.0(4) . .
C14 C13 C14 120.5(4) . 2_565
C13 C14 C11 118.9(3) . .
C15 C14 C11 121.0(3) . .
C15 C14 C13 119.4(3) . .
C14 C15 C16 120.8(3) . .
C15 C16 C12 120.37(19) 2_565 .
C15 C16 C12 120.37(19) . .
C15 C16 C15 119.0(4) 2_565 .

loop_
_geom_bond_atom_site_label_1
_geom_bond_atom_site_label_2
_geom_bond_distance
_geom_bond_site_symmetry_2
K1 F1A 2.758(3) 2
K1 F1A 2.758(3) .
K1 F2A 2.674(3) 2
K1 F2A 2.674(3) .
K1 F2B 2.73(2) 2
K1 F2B 2.73(2) .
K1 F3B 2.85(2) .
K1 F7 2.833(4) .
K1 F8 2.621(4) .
K1 F12 2.842(3) 2
K1 F12 2.842(3) .
K1 F13 2.703(3) .
P1 F1A 1.609(2) .
P1 F1B 1.528(16) .
P1 F2A 1.603(3) .
P1 F2B 1.510(17) .
P1 F3A 1.573(3) .
P1 F3B 1.645(16) .
P1 F4A 1.619(3) .
P1 F4B 1.539(16) .
P1 F5A 1.581(2) .
P1 F5B 1.690(16) .
P1 F6A 1.582(3) .
P1 F6B 1.639(16) .
P2 F7 1.578(3) .
P2 F8 1.605(4) .
P2 F9 1.565(3) .
P2 F9 1.565(3) 2
P2 F10 1.599(3) .
P2 F11 1.578(4) .
P3 F12 1.589(2) 2
P3 F12 1.589(2) .
P3 F13 1.610(3) .
P3 F14 1.584(3) .
P3 F15 1.576(2) 2
P3 F15 1.576(2) .
N1 C1 1.464(4) .
N1 C3 1.467(4) .
N1 C5 1.467(4) .
N2 C2 1.502(4) .
N2 C4 1.516(4) .
N2 C6 1.512(4) .
N2 C11 1.512(4) .
N3 C7 1.451(5) .
N3 C7 1.451(5) 2_565
N3 C9 1.447(7) .
N4 C8 1.507(4) .
N4 C8 1.507(4) 2_565
N4 C10 1.507(5) .
N4 C12 1.507(5) .
C1 C2 1.544(5) .
C3 C4 1.543(5) .
C5 C6 1.529(4) .
C7 C8 1.550(5) .
C9 C10 1.537(7) .
C11 C14 1.511(4) .
C12 C16 1.505(6) .
C13 C14 1.396(4) .
C13 C14 1.396(4) 2_565
C14 C15 1.391(4) .
C15 C16 1.397(4) .
C16 C15 1.397(4) 2_565
